data_4514275
loop_
_publ_author_name
'Chen, Qiang'
'Feng, Rui'
'Xu, Jian'
'Jia, Yan-Yuan'
'Wang, Ting-Ting'
'Chang, Ze'
'Bu, Xian-He'

_publ_section_title
;
 Kinetic and Thermodynamic Control of Structure Transformations in a
 Family of Cobalt(II)-Organic Frameworks.
;
_journal_issue 40
_journal_name_full 'ACS applied materials &amp; interfaces'
_journal_page_first 35141
_journal_page_last 35149
_journal_paper_doi 10.1021/acsami.7b12925
_journal_volume 9
_journal_year 2017
_chemical_formula_sum 'C86 H52 Co3 N15 O15 S2'
_chemical_formula_weight 1776.34
_chemical_name_systematic
; 
 ? 
;
_space_group_IT_number 15
_symmetry_cell_setting monoclinic
_symmetry_space_group_name_Hall '-C 2yc'
_symmetry_space_group_name_H-M 'C 1 2/c 1'
_atom_sites_solution_hydrogens geom
_atom_sites_solution_primary direct
_atom_sites_solution_secondary difmap
_audit_creation_method SHELXL-97
_cell_angle_alpha 90.00
_cell_angle_beta 105.3250(10)
_cell_angle_gamma 90.00
_cell_formula_units_Z 4
_cell_length_a 22.0702(15)
_cell_length_b 27.4461(17)
_cell_length_c 14.1594(10)
_cell_measurement_reflns_used 12677
_cell_measurement_temperature 113(2)
_cell_measurement_theta_max 27.5
_cell_measurement_theta_min 3.1
_cell_volume 8272.0(10)
_computing_structure_refinement 'SHELXL-97 (Sheldrick, 1997)'
_computing_structure_solution 'SHELXS-97 (Sheldrick, 1990)'
_diffrn_ambient_temperature 113(2)
_diffrn_measured_fraction_theta_full 0.994
_diffrn_measured_fraction_theta_max 0.994
_diffrn_measurement_device_type 'Rigaku Pilatus 200K'
_diffrn_radiation_monochromator graphite
_diffrn_radiation_source 'fine-focus sealed tube'
_diffrn_radiation_type MoK\a
_diffrn_radiation_wavelength 0.71073
_diffrn_reflns_av_R_equivalents 0.0229
_diffrn_reflns_av_sigmaI/netI 0.0156
_diffrn_reflns_limit_h_max 29
_diffrn_reflns_limit_h_min -29
_diffrn_reflns_limit_k_max 36
_diffrn_reflns_limit_k_min -36
_diffrn_reflns_limit_l_max 18
_diffrn_reflns_limit_l_min -18
_diffrn_reflns_number 52567
_diffrn_reflns_theta_full 28.30
_diffrn_reflns_theta_max 28.30
_diffrn_reflns_theta_min 3.09
_exptl_absorpt_coefficient_mu 0.720
_exptl_absorpt_correction_T_max 0.8813
_exptl_absorpt_correction_T_min 0.8693
_exptl_crystal_colour blue
_exptl_crystal_density_diffrn 1.426
_exptl_crystal_density_method 'not measured'
_exptl_crystal_description block
_exptl_crystal_F_000 3624
_exptl_crystal_size_max 0.20
_exptl_crystal_size_mid 0.19
_exptl_crystal_size_min 0.18
_refine_diff_density_max 1.919
_refine_diff_density_min -0.809
_refine_diff_density_rms 0.121
_refine_ls_extinction_method none
_refine_ls_goodness_of_fit_ref 1.058
_refine_ls_hydrogen_treatment mixed
_refine_ls_matrix_type full
_refine_ls_number_parameters 573
_refine_ls_number_reflns 10250
_refine_ls_number_restraints 150
_refine_ls_restrained_S_all 1.071
_refine_ls_R_factor_all 0.0842
_refine_ls_R_factor_gt 0.0748
_refine_ls_shift/su_max 0.000
_refine_ls_shift/su_mean 0.000
_refine_ls_structure_factor_coef Fsqd
_refine_ls_weighting_details 'calc w=1/[\s^2^(Fo^2^)+(0.1542P)^2^+26.8053P] where P=(Fo^2^+2Fc^2^)/3'
_refine_ls_weighting_scheme calc
_refine_ls_wR_factor_gt 0.2341
_refine_ls_wR_factor_ref 0.2444
_reflns_number_gt 8590
_reflns_number_total 10250
_reflns_threshold_expression >2sigma(I)
_cod_data_source_file am7b12925_si_003.cif
_cod_data_source_block BP-DMAC
_cod_original_cell_volume 8271.9(10)
_cod_original_sg_symbol_H-M C2/c
_cod_database_code 4514275

loop_
_symmetry_equiv_pos_as_xyz
'x, y, z'
'-x, y, -z+1/2'
'x+1/2, y+1/2, z'
'-x+1/2, y+1/2, -z+1/2'
'-x, -y, -z'
'x, -y, z-1/2'
'-x+1/2, -y+1/2, -z'
'x+1/2, -y+1/2, z-1/2'

loop_
_atom_site_label
_atom_site_type_symbol
_atom_site_fract_x
_atom_site_fract_y
_atom_site_fract_z
_atom_site_U_iso_or_equiv
_atom_site_adp_type
_atom_site_occupancy
_atom_site_symmetry_multiplicity
_atom_site_calc_flag
_atom_site_refinement_flags
C1 C 0.2581(2) 0.20611(15) 0.3978(4) 0.0528(11) Uani 1 1 d .
H1 H 0.2717 0.2355 0.4323 0.063 Uiso 1 1 calc R
C2 C 0.1976(2) 0.19486(15) 0.3545(4) 0.0542(11) Uani 1 1 d .
H2 H 0.1617 0.2144 0.3517 0.065 Uiso 1 1 calc R
C3 C 0.25981(17) 0.13608(12) 0.3323(3) 0.0377(8) Uani 1 1 d .
H3 H 0.2740 0.1069 0.3092 0.045 Uiso 1 1 calc R
C4 C 0.14571(16) 0.12235(12) 0.2610(3) 0.0372(7) Uani 1 1 d .
C5 C 0.0917(2) 0.14706(13) 0.2133(4) 0.0566(13) Uani 1 1 d .
H5 H 0.0904 0.1816 0.2154 0.068 Uiso 1 1 calc R
C6 C 0.03929(18) 0.12104(13) 0.1622(4) 0.0486(10) Uani 1 1 d .
H6 H 0.0020 0.1382 0.1308 0.058 Uiso 1 1 calc R
C7 C 0.04011(15) 0.07061(11) 0.1560(2) 0.0291(6) Uani 1 1 d .
C8 C 0.09556(16) 0.04655(11) 0.2024(3) 0.0353(7) Uani 1 1 d .
H8 H 0.0975 0.0121 0.1974 0.042 Uiso 1 1 calc R
C9 C 0.14806(16) 0.07184(12) 0.2558(3) 0.0356(7) Uani 1 1 d .
H9 H 0.1851 0.0548 0.2884 0.043 Uiso 1 1 calc R
C10 C -0.01765(15) 0.04378(11) 0.1058(2) 0.0277(6) Uani 1 1 d .
C11 C -0.06896(16) 0.06793(11) 0.0447(2) 0.0307(6) Uani 1 1 d .
H11 H -0.0657 0.1017 0.0320 0.037 Uiso 1 1 calc R
C12 C -0.12480(16) 0.04345(12) 0.0021(3) 0.0355(7) Uani 1 1 d .
C13 C -0.13039(16) -0.00610(12) 0.0228(3) 0.0373(7) Uani 1 1 d .
H13 H -0.1688 -0.0227 -0.0041 0.045 Uiso 1 1 calc R
C14 C -0.07951(16) -0.03083(11) 0.0829(2) 0.0314(6) Uani 1 1 d .
C15 C -0.02338(15) -0.00613(11) 0.1219(2) 0.0289(6) Uani 1 1 d .
H15 H 0.0118 -0.0235 0.1603 0.035 Uiso 1 1 calc R
C16 C -0.17816(17) 0.07023(13) -0.0638(3) 0.0418(8) Uani 1 1 d .
C17 C -0.1900(2) 0.11770(15) -0.0484(4) 0.0498(10) Uani 1 1 d .
H17 H -0.1621 0.1348 0.0037 0.060 Uiso 1 1 calc R
C18 C -0.2418(2) 0.14202(15) -0.1069(4) 0.0536(11) Uani 1 1 d .
H18 H -0.2487 0.1753 -0.0943 0.064 Uiso 1 1 calc R
C19 C -0.28207(19) 0.11879(14) -0.1808(3) 0.0490(10) Uani 1 1 d .
C20 C -0.2667(2) 0.07151(16) -0.2101(3) 0.0501(10) Uani 1 1 d .
H20 H -0.2911 0.0569 -0.2686 0.060 Uiso 1 1 calc R
C21 C -0.2155(2) 0.04758(15) -0.1510(3) 0.0473(9) Uani 1 1 d .
H21 H -0.2049 0.0159 -0.1684 0.057 Uiso 1 1 calc R
C22 C -0.4188(3) 0.1630(2) -0.3576(4) 0.0672(14) Uani 1 1 d .
H22 H -0.4469 0.1674 -0.4207 0.081 Uiso 1 1 calc R
C23 C -0.3652(3) 0.1366(2) -0.3389(4) 0.0643(13) Uani 1 1 d .
H23 H -0.3489 0.1185 -0.3839 0.077 Uiso 1 1 calc R
C24 C -0.3780(3) 0.16871(17) -0.2017(4) 0.0606(13) Uani 1 1 d .
H24 H -0.3714 0.1764 -0.1343 0.073 Uiso 1 1 calc R
C25 C -0.08446(16) -0.08288(11) 0.1087(2) 0.0326(7) Uani 1 1 d .
C26 C -0.1322(2) -0.09842(14) 0.1491(4) 0.0483(10) Uani 1 1 d .
H26 H -0.1632 -0.0760 0.1573 0.058 Uiso 1 1 calc R
C27 C -0.1347(2) -0.14679(14) 0.1774(4) 0.0485(10) Uani 1 1 d .
H27 H -0.1669 -0.1573 0.2060 0.058 Uiso 1 1 calc R
C28 C -0.09022(18) -0.17951(11) 0.1637(3) 0.0358(7) Uani 1 1 d .
C29 C -0.04327(17) -0.16511(13) 0.1220(3) 0.0378(7) Uani 1 1 d .
H29 H -0.0134 -0.1880 0.1116 0.045 Uiso 1 1 calc R
C30 C -0.04042(17) -0.11665(12) 0.0954(3) 0.0357(7) Uani 1 1 d .
H30 H -0.0078 -0.1063 0.0677 0.043 Uiso 1 1 calc R
C31 C -0.0821(3) -0.30791(14) 0.2137(3) 0.0515(10) Uani 1 1 d .
H31 H -0.0758 -0.3414 0.2020 0.062 Uiso 1 1 calc R
C32 C -0.0778(3) -0.27039(14) 0.1521(3) 0.0520(10) Uani 1 1 d .
H32 H -0.0676 -0.2726 0.0911 0.062 Uiso 1 1 calc R
C33 C -0.10234(17) -0.24166(12) 0.2827(3) 0.0370(7) Uani 1 1 d .
H33 H -0.1124 -0.2196 0.3279 0.044 Uiso 1 1 calc R
C34 C 0.4368(2) 0.09127(15) 0.4331(4) 0.0587(13) Uani 1 1 d .
C35 C 0.4699(2) 0.04386(16) 0.4681(5) 0.0639(14) Uani 1 1 d .
C36 C 0.5127(3) 0.04098(18) 0.5602(5) 0.0767(18) Uani 1 1 d .
H36 H 0.5214 0.0689 0.6011 0.092 Uiso 1 1 calc R
C37 C 0.4572(3) 0.00331(18) 0.4082(5) 0.0727(16) Uani 1 1 d .
H37 H 0.4281 0.0055 0.3456 0.087 Uiso 1 1 calc R
C38 C 0.6673(6) 0.0462(4) 0.4767(12) 0.39(3) Uani 1 1 d D
C39 C 0.7099(8) 0.0613(6) 0.5636(12) 0.208(8) Uani 1 1 d DU
C40 C 0.6138(7) -0.0144(6) 0.3603(10) 0.192(5) Uani 1 1 d DU
C41 C 0.6915(5) -0.0367(4) 0.5232(8) 0.144(3) Uani 1 1 d DU
C42 C 0.2130(12) 0.1828(9) 0.0943(17) 0.194(7) Uani 0.50 1 d PDU
C43 C 0.2088(16) 0.2725(9) 0.081(2) 0.198(7) Uani 0.50 1 d PDU
C44 C 0.2564(10) 0.2274(8) -0.0242(16) 0.187(5) Uani 0.50 1 d PDU
C45 C 0.2717(17) 0.2716(9) -0.073(2) 0.196(6) Uani 0.50 1 d PDU
Co1 Co 0.39179(2) 0.177343(15) 0.41634(4) 0.03366(16) Uani 1 1 d .
Co2 Co 0.5000 0.22279(2) 0.7500 0.0395(2) Uani 1 2 d S
N1 N 0.29713(14) 0.16917(10) 0.3852(2) 0.0358(6) Uani 1 1 d .
N2 N 0.19904(14) 0.14898(10) 0.3153(3) 0.0401(7) Uani 1 1 d .
N3 N -0.42729(17) 0.18319(11) -0.2700(3) 0.0488(9) Uani 1 1 d .
N4 N -0.33854(16) 0.14229(13) -0.2362(3) 0.0498(9) Uani 1 1 d .
N5 N -0.09699(15) -0.28963(10) 0.2951(2) 0.0387(7) Uani 1 1 d .
N6 N -0.09138(15) -0.22886(10) 0.1967(2) 0.0369(6) Uani 1 1 d .
N7 N 0.6609(5) 0.0045(5) 0.4549(8) 0.169(3) Uani 1 1 d DU
N8 N 0.2296(11) 0.2263(8) 0.0439(17) 0.193(5) Uani 0.50 1 d PDU
O1 O 0.44469(16) 0.12597(10) 0.4948(3) 0.0644(10) Uani 1 1 d .
O2 O 0.40261(17) 0.09603(12) 0.3490(3) 0.0609(9) Uani 1 1 d .
O3 O 0.38944(14) 0.23098(10) 0.5117(2) 0.0454(6) Uani 1 1 d .
O4 O 0.46277(14) 0.26916(9) 0.6473(2) 0.0434(6) Uani 1 1 d .
O5 O 0.42985(15) 0.31088(9) 0.4941(2) 0.0475(7) Uani 1 1 d .
O6 O 0.49672(14) 0.24004(11) 0.5076(2) 0.0478(7) Uani 1 1 d .
O7 O 0.6346(9) 0.0778(7) 0.4143(14) 0.396(12) Uani 1 1 d DU
O8 O 0.2708(9) 0.1855(7) -0.0478(14) 0.181(5) Uani 0.50 1 d PDU
S1 S 0.44620(4) 0.26342(3) 0.53835(6) 0.0330(2) Uani 1 1 d .

loop_
_atom_site_aniso_label
_atom_site_aniso_U_11
_atom_site_aniso_U_22
_atom_site_aniso_U_33
_atom_site_aniso_U_23
_atom_site_aniso_U_13
_atom_site_aniso_U_12
C1 0.042(2) 0.0324(19) 0.076(3) -0.0232(19) 0.0010(19) 0.0003(16)
C2 0.041(2) 0.035(2) 0.079(3) -0.024(2) 0.001(2) 0.0051(16)
C3 0.0329(17) 0.0192(14) 0.054(2) -0.0055(13) -0.0012(14) 0.0040(12)
C4 0.0298(16) 0.0228(15) 0.052(2) -0.0087(13) -0.0016(14) -0.0009(12)
C5 0.039(2) 0.0179(15) 0.097(3) -0.0091(18) -0.011(2) 0.0017(14)
C6 0.0346(18) 0.0204(15) 0.076(3) -0.0039(16) -0.0112(18) 0.0047(13)
C7 0.0308(15) 0.0198(13) 0.0337(15) -0.0001(11) 0.0033(12) 0.0001(11)
C8 0.0352(17) 0.0187(13) 0.0461(18) 0.0017(12) 0.0002(14) 0.0012(12)
C9 0.0327(16) 0.0216(14) 0.0463(18) 0.0008(12) -0.0005(14) 0.0033(12)
C10 0.0299(15) 0.0219(13) 0.0282(13) 0.0015(10) 0.0021(11) 0.0002(11)
C11 0.0346(16) 0.0198(13) 0.0345(15) 0.0037(11) 0.0037(12) 0.0005(11)
C12 0.0334(16) 0.0222(14) 0.0434(18) 0.0063(12) -0.0030(13) 0.0015(12)
C13 0.0319(16) 0.0227(15) 0.0496(19) 0.0049(13) -0.0027(14) -0.0015(12)
C14 0.0358(16) 0.0187(13) 0.0359(15) 0.0045(11) 0.0031(13) -0.0003(11)
C15 0.0324(15) 0.0209(13) 0.0299(14) 0.0026(11) 0.0021(12) 0.0022(11)
C16 0.0327(17) 0.0225(15) 0.060(2) 0.0081(14) -0.0062(15) 0.0019(12)
C17 0.046(2) 0.0345(19) 0.061(2) 0.0034(17) 0.0006(18) -0.0003(16)
C18 0.052(2) 0.0281(18) 0.073(3) 0.0067(18) 0.004(2) 0.0043(16)
C19 0.0394(19) 0.0302(17) 0.065(3) 0.0148(17) -0.0081(17) 0.0041(15)
C20 0.053(2) 0.040(2) 0.051(2) -0.0040(17) 0.0013(18) 0.0046(17)
C21 0.047(2) 0.0363(19) 0.055(2) -0.0018(16) 0.0068(18) 0.0060(16)
C22 0.066(3) 0.063(3) 0.061(3) 0.004(2) -0.003(2) 0.024(3)
C23 0.064(3) 0.066(3) 0.053(2) 0.003(2) -0.001(2) 0.025(2)
C24 0.067(3) 0.041(2) 0.056(2) -0.0090(19) -0.014(2) 0.021(2)
C25 0.0351(16) 0.0205(14) 0.0376(16) 0.0057(12) 0.0016(13) -0.0012(11)
C26 0.045(2) 0.0260(17) 0.077(3) 0.0134(17) 0.022(2) 0.0068(15)
C27 0.044(2) 0.0291(18) 0.076(3) 0.0146(18) 0.022(2) 0.0008(15)
C28 0.0407(18) 0.0199(14) 0.0408(17) 0.0091(12) 0.0004(14) -0.0006(12)
C29 0.0385(18) 0.0242(15) 0.0468(19) 0.0079(13) 0.0045(14) 0.0051(13)
C30 0.0388(17) 0.0238(15) 0.0423(17) 0.0083(12) 0.0070(14) 0.0007(12)
C31 0.080(3) 0.0210(16) 0.052(2) 0.0073(15) 0.015(2) 0.0059(17)
C32 0.082(3) 0.0264(17) 0.048(2) 0.0067(15) 0.018(2) 0.0069(18)
C33 0.0412(18) 0.0215(15) 0.0433(18) 0.0071(12) 0.0023(14) -0.0024(12)
C34 0.045(2) 0.0274(19) 0.097(4) 0.025(2) 0.007(2) 0.0072(16)
C35 0.056(3) 0.0265(19) 0.098(4) 0.023(2) 0.000(2) 0.0093(18)
C36 0.075(3) 0.032(2) 0.102(4) 0.013(2) -0.014(3) 0.011(2)
C37 0.069(3) 0.035(2) 0.094(4) 0.016(2) -0.013(3) 0.013(2)
C38 0.40(3) 0.101(10) 0.85(7) 0.19(2) 0.51(5) 0.139(16)
C39 0.190(11) 0.242(12) 0.204(10) -0.010(8) 0.072(8) 0.031(8)
C40 0.196(8) 0.210(9) 0.169(7) 0.006(7) 0.050(6) 0.055(7)
C41 0.133(6) 0.153(7) 0.170(7) 0.044(6) 0.080(5) 0.048(5)
C42 0.189(9) 0.201(9) 0.188(9) 0.004(7) 0.043(7) 0.006(7)
C43 0.198(9) 0.201(9) 0.195(9) -0.011(7) 0.050(7) 0.009(7)
C44 0.175(7) 0.190(8) 0.194(7) -0.004(6) 0.044(5) 0.002(6)
C45 0.188(9) 0.190(8) 0.200(9) -0.001(7) 0.035(7) 0.003(7)
Co1 0.0322(3) 0.0193(2) 0.0439(3) 0.00853(16) 0.00024(19) 0.00064(15)
Co2 0.0380(4) 0.0154(3) 0.0515(4) 0.000 -0.0119(3) 0.000
N1 0.0340(14) 0.0198(12) 0.0486(16) -0.0034(11) 0.0023(12) 0.0005(10)
N2 0.0317(14) 0.0219(13) 0.0599(19) -0.0110(12) -0.0001(13) 0.0012(11)
N3 0.0435(18) 0.0219(14) 0.065(2) 0.0002(13) -0.0142(15) 0.0067(12)
N4 0.0382(17) 0.0332(16) 0.067(2) 0.0137(15) -0.0053(15) 0.0058(13)
N5 0.0427(16) 0.0214(13) 0.0457(16) 0.0081(11) 0.0006(13) -0.0011(11)
N6 0.0436(16) 0.0202(12) 0.0412(15) 0.0081(11) 0.0011(12) -0.0012(11)
N7 0.168(7) 0.191(7) 0.161(6) 0.045(5) 0.068(5) 0.043(6)
N8 0.188(7) 0.195(8) 0.193(7) -0.005(5) 0.043(5) 0.011(6)
O1 0.0522(18) 0.0240(13) 0.100(3) 0.0169(15) -0.0087(17) 0.0032(12)
O2 0.064(2) 0.0400(16) 0.077(2) 0.0278(15) 0.0156(17) 0.0200(14)
O3 0.0426(15) 0.0368(14) 0.0500(15) -0.0036(11) 0.0001(12) -0.0106(11)
O4 0.0532(16) 0.0211(11) 0.0439(14) -0.0034(9) -0.0081(12) 0.0065(10)
O5 0.0586(17) 0.0198(11) 0.0514(15) 0.0030(10) -0.0078(13) 0.0088(11)
O6 0.0446(15) 0.0401(15) 0.0547(16) 0.0083(12) 0.0060(13) 0.0143(12)
O7 0.415(15) 0.395(15) 0.385(15) 0.019(10) 0.119(10) 0.005(10)
O8 0.161(8) 0.189(8) 0.194(8) -0.002(7) 0.051(6) 0.002(7)
S1 0.0328(4) 0.0149(3) 0.0422(4) -0.0006(3) -0.0065(3) 0.0023(3)

loop_
_atom_type_symbol
_atom_type_description
_atom_type_scat_dispersion_real
_atom_type_scat_dispersion_imag
_atom_type_scat_source
C C 0.0033 0.0016 'International Tables Vol C Tables 4.2.6.8 and 6.1.1.4'
H H 0.0000 0.0000 'International Tables Vol C Tables 4.2.6.8 and 6.1.1.4'
N N 0.0061 0.0033 'International Tables Vol C Tables 4.2.6.8 and 6.1.1.4'
O O 0.0106 0.0060 'International Tables Vol C Tables 4.2.6.8 and 6.1.1.4'
S S 0.1246 0.1234 'International Tables Vol C Tables 4.2.6.8 and 6.1.1.4'
Co Co 0.3494 0.9721 'International Tables Vol C Tables 4.2.6.8 and 6.1.1.4'

loop_
_geom_angle_atom_site_label_1
_geom_angle_atom_site_label_2
_geom_angle_atom_site_label_3
_geom_angle
_geom_angle_site_symmetry_1
_geom_angle_site_symmetry_3
C2 C1 N1 110.6(3) . .
C1 C2 N2 105.5(3) . .
N1 C3 N2 111.3(3) . .
C5 C4 C9 120.2(3) . .
C5 C4 N2 119.6(3) . .
C9 C4 N2 120.2(3) . .
C4 C5 C6 119.6(3) . .
C7 C6 C5 121.6(3) . .
C6 C7 C8 117.9(3) . .
C6 C7 C10 120.2(3) . .
C8 C7 C10 121.9(3) . .
C9 C8 C7 121.4(3) . .
C4 C9 C8 119.3(3) . .
C11 C10 C15 118.1(3) . .
C11 C10 C7 121.0(3) . .
C15 C10 C7 120.8(3) . .
C12 C11 C10 121.2(3) . .
C11 C12 C13 119.6(3) . .
C11 C12 C16 119.7(3) . .
C13 C12 C16 120.7(3) . .
C14 C13 C12 119.9(3) . .
C15 C14 C13 119.6(3) . .
C15 C14 C25 119.1(3) . .
C13 C14 C25 121.3(3) . .
C14 C15 C10 121.4(3) . .
C17 C16 C21 117.6(3) . .
C17 C16 C12 121.8(4) . .
C21 C16 C12 120.4(3) . .
C16 C17 C18 121.8(4) . .
C19 C18 C17 120.4(4) . .
C18 C19 C20 119.9(4) . .
C18 C19 N4 120.8(4) . .
C20 C19 N4 119.1(4) . .
C21 C20 C19 118.3(4) . .
C20 C21 C16 120.5(4) . .
C23 C22 N3 110.4(4) . .
C22 C23 N4 104.2(5) . .
N3 C24 N4 113.1(4) . .
C30 C25 C26 118.9(3) . .
C30 C25 C14 120.5(3) . .
C26 C25 C14 120.6(3) . .
C25 C26 C27 120.1(4) . .
C28 C27 C26 119.7(4) . .
C29 C28 C27 121.1(3) . .
C29 C28 N6 119.4(3) . .
C27 C28 N6 119.5(3) . .
C28 C29 C30 118.9(3) . .
C29 C30 C25 121.2(3) . .
C32 C31 N5 109.4(3) . .
C31 C32 N6 105.7(4) . .
N5 C33 N6 110.2(3) . .
O2 C34 O1 121.3(4) . .
O2 C34 C35 121.7(5) . .
O1 C34 C35 116.9(5) . .
C37 C35 C36 120.3(4) . .
C37 C35 C34 119.4(5) . .
C36 C35 C34 120.3(5) . .
C35 C36 C37 119.7(5) . 5_656
C35 C37 C36 120.0(5) . 5_656
N7 C38 O7 117.3(15) . .
N7 C38 C39 121.5(13) . .
O7 C38 C39 121.3(12) . .
C45 C42 N8 17(2) 7 .
C44 C43 C45 71(2) 7 7
C44 C43 O8 57.3(15) 7 7
C45 C43 O8 127(3) 7 7
C44 C43 N8 58.3(16) 7 .
C45 C43 N8 16(2) 7 .
O8 C43 N8 115.6(19) 7 .
C43 C44 N8 171(3) 7 .
C43 C44 O8 65.9(17) 7 .
N8 C44 O8 112.6(17) . .
C43 C44 N8 70(2) 7 7
N8 C44 N8 111(2) . 7
O8 C44 N8 136(2) . 7
C43 C44 C45 56.0(17) 7 .
N8 C44 C45 126.2(17) . .
O8 C44 C45 121.2(14) . .
N8 C44 C45 17(2) 7 .
C43 C44 C44 121(3) 7 7
N8 C44 C44 58.7(16) . 7
O8 C44 C44 168(2) . 7
N8 C44 C44 52.4(15) 7 7
C45 C44 C44 67.9(18) . 7
C43 C44 C45 165(4) 7 7
N8 C44 C45 6.3(19) . 7
O8 C44 C45 114.4(18) . 7
N8 C44 C45 108(3) 7 7
C45 C44 C45 123.9(15) . 7
C44 C44 C45 56.0(15) 7 7
N8 C45 C43 109(6) 7 7
N8 C45 C42 100(5) 7 7
C43 C45 C42 137(3) 7 7
N8 C45 C44 65(5) 7 .
C43 C45 C44 53.2(18) 7 .
C42 C45 C44 165(2) 7 .
N8 C45 C44 19(5) 7 7
C43 C45 C44 107(2) 7 7
C42 C45 C44 110(2) 7 7
C44 C45 C44 56.1(15) . 7
O1 Co1 O3 105.16(15) . .
O1 Co1 N5 127.83(16) . 3
O3 Co1 N5 105.93(12) . 3
O1 Co1 N1 117.68(13) . .
O3 Co1 N1 91.09(12) . .
N5 Co1 N1 102.48(13) 3 .
O4 Co2 O4 98.20(15) 2_656 .
O4 Co2 N3 116.22(15) 2_656 2
O4 Co2 N3 105.25(13) . 2
O4 Co2 N3 105.25(13) 2_656 1_656
O4 Co2 N3 116.22(15) . 1_656
N3 Co2 N3 114.9(2) 2 1_656
C3 N1 C1 105.3(3) . .
C3 N1 Co1 130.7(3) . .
C1 N1 Co1 122.4(2) . .
C3 N2 C2 107.2(3) . .
C3 N2 C4 127.1(3) . .
C2 N2 C4 125.6(3) . .
C24 N3 C22 104.6(4) . .
C24 N3 Co2 126.4(4) . 1_454
C22 N3 Co2 128.9(3) . 1_454
C24 N4 C23 107.6(4) . .
C24 N4 C19 127.2(4) . .
C23 N4 C19 124.9(4) . .
C33 N5 C31 106.5(3) . .
C33 N5 Co1 122.1(3) . 3_445
C31 N5 Co1 131.4(2) . 3_445
C33 N6 C32 108.2(3) . .
C33 N6 C28 124.3(3) . .
C32 N6 C28 127.4(3) . .
C38 N7 C41 123.3(12) . .
C38 N7 C40 123.7(12) . .
C41 N7 C40 112.5(10) . .
C45 N8 C44 155(7) 7 .
C45 N8 C44 99(5) 7 7
C44 N8 C44 69(2) . 7
C45 N8 C42 64(5) 7 .
C44 N8 C42 127.8(17) . .
C44 N8 C42 162(2) 7 .
C45 N8 C43 56(5) 7 .
C44 N8 C43 120.3(16) . .
C44 N8 C43 52.0(19) 7 .
C42 N8 C43 112.0(14) . .
C34 O1 Co1 101.2(3) . .
S1 O3 Co1 115.81(18) . .
S1 O4 Co2 129.95(16) . .
C44 O8 C43 56.9(18) . 7
O6 S1 O5 113.06(19) . .
O6 S1 O4 110.98(17) . .
O5 S1 O4 108.43(16) . .
O6 S1 O3 108.61(18) . .
O5 S1 O3 109.19(17) . .
O4 S1 O3 106.34(18) . .

loop_
_geom_bond_atom_site_label_1
_geom_bond_atom_site_label_2
_geom_bond_distance
_geom_bond_site_symmetry_2
C1 C2 1.349(6) .
C1 N1 1.373(5) .
C2 N2 1.380(5) .
C3 N1 1.318(4) .
C3 N2 1.346(5) .
C4 C5 1.383(5) .
C4 C9 1.390(4) .
C4 N2 1.426(4) .
C5 C6 1.389(5) .
C6 C7 1.387(4) .
C7 C8 1.393(4) .
C7 C10 1.481(4) .
C8 C9 1.390(5) .
C10 C11 1.397(4) .
C10 C15 1.400(4) .
C11 C12 1.393(5) .
C12 C13 1.403(4) .
C12 C16 1.489(4) .
C13 C14 1.393(4) .
C14 C15 1.392(4) .
C14 C25 1.486(4) .
C16 C17 1.358(5) .
C16 C21 1.433(6) .
C17 C18 1.393(6) .
C18 C19 1.341(6) .
C19 C20 1.430(6) .
C19 N4 1.438(5) .
C20 C21 1.382(6) .
C22 C23 1.353(7) .
C22 N3 1.415(7) .
C23 N4 1.426(6) .
C24 N3 1.312(5) .
C24 N4 1.323(6) .
C25 C30 1.391(5) .
C25 C26 1.392(5) .
C26 C27 1.392(5) .
C27 C28 1.382(6) .
C28 C29 1.379(5) .
C28 N6 1.435(4) .
C29 C30 1.388(4) .
C31 C32 1.369(5) .
C31 N5 1.374(6) .
C32 N6 1.374(5) .
C33 N5 1.329(4) .
C33 N6 1.349(5) .
C34 O2 1.237(6) .
C34 O1 1.273(7) .
C34 C35 1.510(5) .
C35 C37 1.382(8) .
C35 C36 1.396(8) .
C36 C37 1.400(6) 5_656
C37 C36 1.400(6) 5_656
C38 N7 1.183(13) .
C38 O7 1.310(15) .
C38 C39 1.399(16) .
C40 N7 1.552(13) .
C41 N7 1.524(11) .
C42 C45 1.35(3) 7
C42 N8 1.484(16) .
C43 C44 1.26(4) 7
C43 C45 1.30(4) 7
C43 O8 1.37(3) 7
C43 N8 1.493(17) .
C44 C43 1.26(4) 7
C44 N8 1.257(16) .
C44 O8 1.261(15) .
C44 N8 1.36(3) 7
C44 C45 1.481(16) .
C44 C44 1.48(4) 7
C44 C45 1.66(4) 7
C45 N8 0.43(5) 7
C45 C43 1.30(4) 7
C45 C42 1.35(3) 7
C45 C44 1.66(4) 7
Co1 O1 1.975(3) .
Co1 O3 2.008(3) .
Co1 N5 2.014(3) 3
Co1 N1 2.030(3) .
Co2 O4 1.944(3) 2_656
Co2 O4 1.944(3) .
Co2 N3 2.019(4) 2
Co2 N3 2.019(4) 1_656
N3 Co2 2.019(4) 1_454
N5 Co1 2.014(3) 3_445
N8 C45 0.43(5) 7
N8 C44 1.36(3) 7
O3 S1 1.501(3) .
O4 S1 1.497(3) .
O5 S1 1.449(3) .
O6 S1 1.449(3) .
O8 C43 1.37(3) 7
